data_1575176
loop_
_publ_author_name
'McDonald, Peter W.'
'Goerigk, Lars'
'Ritchie, Chris'

_publ_section_title
;
 Planarisation or a twist? Using steric engineering to unlock the origin
 of mechanofluorochromic red-shifts.
;
_journal_issue 34
_journal_name_full 'Chemical science'
_journal_page_first 15320
_journal_page_last 15332
_journal_paper_doi 10.1039/d5sc04257g
_journal_volume 16
_journal_year 2025
_chemical_formula_moiety '3(C22 H12 F4 N2 O2)'
_chemical_formula_sum 'C66 H36 F12 N6 O6'
_chemical_formula_weight 1237.01
_chemical_name_systematic 2-(4-(9H-carbazol-9-yl)pyridin-1-ium-1-yl)-4,4,5,5-tetrafluoro-3-oxocyclopent-1-en-1-olate
_space_group_crystal_system triclinic
_space_group_IT_number 2
_space_group_name_Hall '-P 1'
_space_group_name_H-M_alt 'P -1'
_atom_sites_solution_hydrogens geom
_atom_sites_solution_primary dual
_audit_creation_date 2025-05-25
_audit_creation_method
;
Olex2 1.5
(compiled 2025.04.05 svn.rf049d14d for OlexSys, GUI svn.r7224)
;
_audit_update_record
;
2025-06-06 deposited with the CCDC.	2025-07-18 downloaded from the CCDC.
;
_cell_angle_alpha 89.004(2)
_cell_angle_beta 81.638(2)
_cell_angle_gamma 89.699(2)
_cell_formula_units_Z 2
_cell_length_a 11.0644(2)
_cell_length_b 15.0753(4)
_cell_length_c 16.1709(4)
_cell_measurement_reflns_used 16060
_cell_measurement_temperature 292.45(10)
_cell_measurement_theta_max 79.0570
_cell_measurement_theta_min 3.9940
_cell_volume 2668.20(11)
_computing_cell_refinement 'CrysAlisPro 1.171.42.70a (Rigaku OD, 2022)'
_computing_data_collection 'CrysAlisPro 1.171.42.70a (Rigaku OD, 2022)'
_computing_data_reduction 'CrysAlisPro 1.171.42.70a (Rigaku OD, 2022)'
_computing_molecular_graphics 'Olex2 1.5 (Dolomanov et al., 2009)'
_computing_publication_material 'Olex2 1.5 (Dolomanov et al., 2009)'
_computing_structure_refinement 'SHELXL 2019/3 (Sheldrick, 2015)'
_computing_structure_solution 'SHELXT 2018/2 (Sheldrick, 2018)'
_diffrn_ambient_environment air
_diffrn_ambient_temperature 292.45(10)
_diffrn_detector 'Hybrid Pixel Array Detector'
_diffrn_detector_area_resol_mean 10.0000
_diffrn_detector_type HyPix
_diffrn_measured_fraction_theta_full 1.000
_diffrn_measured_fraction_theta_max 0.976
_diffrn_measurement_details
;
List of Runs (angles in degrees, time in seconds):

  # Type    Start    End  Width  t~exp~   \w     \q     \k     \f   Frames
#--------------------------------------------------------------------------
  1  \w    -91.00 -52.00   0.50    1.02    --  -47.91-163.00  46.00   78
  2  \w    -79.00  -6.00   0.50    1.02    --  -47.91 116.00 -76.00  146
  3  \w   -112.00 -81.00   0.50    1.02    --  -47.91 163.00  72.00   62
  4  \w     40.00  88.00   0.50    1.02    --   47.91-116.00-164.00   96
  5  \w     93.00 118.00   0.50    1.02    --   47.91 163.00  72.00   50
  6  \w     73.00  98.00   0.50    1.02    --   47.91-163.00  46.00   50
  7  \w   -118.00 -93.00   0.50    4.07    --  -91.75-163.00  46.00   50
  8  \w   -131.00-106.00   0.50    4.07    --  -91.75-116.00-164.00   50
  9  \w    -96.00 -71.00   0.50    4.07    --  -91.75 163.00  72.00   50
 10  \w    -77.00 -52.00   0.50    4.07    --  -91.75 116.00 -76.00   50
 11  \w     89.00 114.00   0.50    4.07    --  113.25 163.00  72.00   50
 12  \w     93.00 119.00   0.50    4.07    --  113.25-163.00  46.00   52
 13  \w     56.00 103.00   0.50    4.07    --  113.25-116.00-164.00   94
 14  \w    111.00 141.00   0.50    4.07    --  113.25 116.00 -76.00   60
 15  \w    -63.00  23.00   0.50    1.02    --  -47.91  57.00  90.00  172
 16  \w    -56.00  28.00   0.50    1.02    --  -47.91  19.00-150.00  168
 17  \w    -19.00  29.00   0.50    1.02    --   47.91 -19.00 -60.00   96
 18  \w     34.00  61.00   0.50    1.02    --   47.91 -19.00 -60.00   54
 19  \w     36.00  80.00   0.50    1.02    --   47.91  37.00 -60.00   88
 20  \w    -46.00 -20.00   0.50    4.07    --  -91.75  45.00 -30.00   52
 21  \w   -144.00 -75.00   0.50    4.07    --  -91.75 -61.00 -90.00  138
 22  \w     39.00  66.00   0.50    4.07    --  113.25 -30.00 120.00   54
 23  \w     39.00  64.00   0.50    4.07    --  113.25 -30.00-180.00   50
 24  \w     43.00  76.00   0.50    4.07    --  113.25 -45.00 150.00   66
 25  \w     39.00  66.00   0.50    4.07    --  113.25 -30.00  30.00   54
 26  \w     42.00 106.00   0.50    4.07    --  113.25 -94.00-180.00  128
 27  \w     39.00  66.00   0.50    4.07    --  113.25 -30.00   0.00   54
 28  \w     52.00 104.00   0.50    4.07    --  113.25 -94.00   0.00  104
 29  \w     39.00  65.00   0.50    4.07    --  113.25 -30.00 -30.00   52
 30  \w     46.00  75.00   0.50    4.07    --  113.25 -45.00-150.00   58
 31  \w     39.00  66.00   0.50    4.07    --  113.25 -30.00  60.00   54
 32  \w    146.00 172.00   0.50    4.07    --  113.25 125.00-120.00   52
 33  \w     51.00  89.00   0.50    4.07    --  113.25 -15.00 120.00   76
 34  \w     94.00 125.00   0.50    4.07    --  113.25 -15.00 120.00   62
 35  \w    105.00 130.00   0.50    4.07    --  113.25 125.00  30.00   50
 36  \w    133.00 162.00   0.50    4.07    --  113.25 125.00  30.00   58
 37  \w     40.00  65.00   0.50    4.07    --  113.25 -30.00 -90.00   50
 38  \w     39.00  65.00   0.50    4.07    --  113.25 -30.00  90.00   52
 39  \w     95.00 123.00   0.50    4.07    --  113.25 125.00-120.00   56
 40  \w     46.00  75.00   0.50    4.07    --  113.25 -45.00   0.00   58
 41  \w     53.00 106.00   0.50    4.07    --  113.25 -94.00 -60.00  106
 42  \w     70.00 101.00   0.50    4.07    --  113.25 -94.00  30.00   62
 43  \w     46.00  71.00   0.50    4.07    --  113.25 -45.00 -60.00   50
 44  \w     60.00 104.00   0.50    4.07    --  113.25 -94.00  90.00   88
 45  \w     40.00  65.00   0.50    4.07    --  113.25 -30.00 150.00   50
 46  \w     45.00  70.00   0.50    4.07    --  113.25 -94.00 -30.00   50
 47  \w     44.00  71.00   0.50    4.07    --  113.25 -45.00-180.00   54
 48  \w     42.00  76.00   0.50    4.07    --  113.25 -45.00  60.00   68
 49  \w     79.00 106.00   0.50    4.07    --  113.25 -94.00 -30.00   54
 50  \w    128.00 175.00   0.50    4.07    --  113.25  30.00 -60.00   94
 51  \w     69.00 104.00   0.50    4.07    --  113.25 -94.00-150.00   70
 52  \w     46.00  74.00   0.50    4.07    --  113.25 -45.00  90.00   56
 53  \w     73.00 118.00   0.50    4.07    --  113.25 -15.00 -60.00   90
 54  \w     47.00  72.00   0.50    4.07    --  113.25 -61.00 150.00   50
 55  \w     96.00 128.00   0.50    4.07    --  113.25 -61.00 150.00   64
 56  \w     78.00 103.00   0.50    4.07    --  113.25 -94.00 120.00   50
 57  \w     62.00  99.00   0.50    4.07    --  113.25 -94.00  60.00   74
 58  \w     71.00 106.00   0.50    4.07    --  113.25 -94.00-120.00   70
 59  \w    115.00 171.00   0.50    4.07    --  113.25  15.00-180.00  112
 60  \w     41.00  66.00   0.50    4.07    --  113.25 -30.00 -60.00   50
 61  \w     93.00 119.00   0.50    4.07    --  113.25  77.00  60.00   52
 62  \w    133.00 177.00   0.50    4.07    --  113.25  77.00  60.00   88
 63  \w     72.00  97.00   0.50    4.07    --  113.25 -94.00 -90.00   50
 64  \w     43.00  72.00   0.50    4.07    --  113.25 -45.00 -30.00   58
;
_diffrn_measurement_device 'four-circle diffractometer'
_diffrn_measurement_device_type 'XtaLAB Synergy, Dualflex, HyPix'
_diffrn_measurement_method '\w scans'
_diffrn_orient_matrix_type 'CrysAlisPro convention (1999,Acta A55,543-557)'
_diffrn_orient_matrix_UB_11 -0.0007054000
_diffrn_orient_matrix_UB_12 0.0871792000
_diffrn_orient_matrix_UB_13 0.0483832000
_diffrn_orient_matrix_UB_21 -0.0491086000
_diffrn_orient_matrix_UB_22 -0.0500483000
_diffrn_orient_matrix_UB_23 0.0817628000
_diffrn_orient_matrix_UB_31 0.1318852000
_diffrn_orient_matrix_UB_32 -0.0184708000
_diffrn_orient_matrix_UB_33 0.0157658000
_diffrn_radiation_monochromator mirror
_diffrn_radiation_probe x-ray
_diffrn_radiation_type 'Cu K\a'
_diffrn_radiation_wavelength 1.54184
_diffrn_reflns_av_R_equivalents 0.0388
_diffrn_reflns_av_unetI/netI 0.0404
_diffrn_reflns_Laue_measured_fraction_full 1.000
_diffrn_reflns_Laue_measured_fraction_max 0.976
_diffrn_reflns_limit_h_max 13
_diffrn_reflns_limit_h_min -12
_diffrn_reflns_limit_k_max 19
_diffrn_reflns_limit_k_min -19
_diffrn_reflns_limit_l_max 20
_diffrn_reflns_limit_l_min -20
_diffrn_reflns_number 40925
_diffrn_reflns_point_group_measured_fraction_full 1.000
_diffrn_reflns_point_group_measured_fraction_max 0.976
_diffrn_reflns_theta_full 67.684
_diffrn_reflns_theta_max 80.066
_diffrn_reflns_theta_min 3.996
_diffrn_source 'micro-focus sealed X-ray tube'
_diffrn_source_type 'PhotonJet (Cu) X-ray Source'
_exptl_absorpt_coefficient_mu 1.109
_exptl_absorpt_correction_T_max 1.00000
_exptl_absorpt_correction_T_min 0.90384
_exptl_absorpt_correction_type multi-scan
_exptl_absorpt_process_details
;
CrysAlisPro 1.171.42.70a (Rigaku Oxford Diffraction, 2022)
Empirical absorption correction using spherical harmonics,
implemented in SCALE3 ABSPACK scaling algorithm.
;
_exptl_crystal_colour 'clear yellowish yellow'
_exptl_crystal_colour_lustre clear
_exptl_crystal_colour_modifier yellowish
_exptl_crystal_colour_primary yellow
_exptl_crystal_density_diffrn 1.540
_exptl_crystal_description irregular
_exptl_crystal_F_000 1260
_exptl_crystal_preparation oil
_exptl_crystal_recrystallization_method acetone
_exptl_crystal_size_max 0.16
_exptl_crystal_size_mid 0.06
_exptl_crystal_size_min 0.04
_refine_diff_density_max 0.497
_refine_diff_density_min -0.314
_refine_diff_density_rms 0.042
_refine_ls_extinction_method none
_refine_ls_goodness_of_fit_ref 1.065
_refine_ls_hydrogen_treatment constr
_refine_ls_matrix_type full
_refine_ls_number_parameters 858
_refine_ls_number_reflns 11375
_refine_ls_number_restraints 11
_refine_ls_restrained_S_all 1.087
_refine_ls_R_factor_all 0.0632
_refine_ls_R_factor_gt 0.0488
_refine_ls_shift/su_max 0.001
_refine_ls_shift/su_mean 0.000
_refine_ls_structure_factor_coef Fsqd
_refine_ls_weighting_details 'w=1/[\s^2^(Fo^2^)+(0.0461P)^2^+1.0525P] where P=(Fo^2^+2Fc^2^)/3'
_refine_ls_weighting_scheme calc
_refine_ls_wR_factor_gt 0.1269
_refine_ls_wR_factor_ref 0.1350
_reflns_Friedel_coverage 0.000
_reflns_number_gt 9072
_reflns_number_total 11375
_reflns_threshold_expression 'I > 2\s(I)'
_cod_data_source_file d5sc04257g2.cif
_cod_data_source_block pm3_36_292k_acetone_auto
_cod_depositor_comments 'Adding full bibliography for 1575172--1575185.cif.'
_cod_database_code 1575176
_shelx_shelxl_version_number 2019/3
_chemical_oxdiff_formula C22H12F4N2O2
_chemical_oxdiff_usercomment 'Yellow irregular block at 292.5 K'
_shelx_space_group_comment
;
The symmetry employed for this shelxl refinement is uniquely defined
by the following loop, which should always be used as a source of
symmetry information in preference to the above space-group names.
They are only intended as comments.
;
_shelx_estimated_absorpt_t_max 0.957
_shelx_estimated_absorpt_t_min 0.843
_reflns_odcompleteness_completeness 99.73
_reflns_odcompleteness_iscentric 1
_reflns_odcompleteness_theta 74.33
_olex2_refinement_description
;
1. Fixed Uiso
 At 1.2 times of:
  All C(H) groups
2. Restrained distances
 F1-C21 \\sim F1A-C21
 with sigma of 0.02
 C21-F4 \\sim C21-F4A
 with sigma of 0.02
 F3-C21 \\sim F3A-C21
 with sigma of 0.04
 F3-C20 \\sim F3A-C20A
 with sigma of 0.02
 F2-C19 \\sim F2A-C19
 with sigma of 0.04
 F2-C20 \\sim F2A-C20A
 with sigma of 0.02
 F3-C19 \\sim F3A-C19
 with sigma of 0.04
 C19-C20 \\sim C19-C20A
 with sigma of 0.02
 C20-C21 \\sim C20A-C21
 with sigma of 0.02
 F2-C21 \\sim F2A-C21
 with sigma of 0.04
 F3-F2 \\sim F3A-F2A
 with sigma of 0.04
3. Others
 Sof(F1A)=Sof(F4A)=1-FVAR(1)
 Sof(F1)=Sof(F4)=FVAR(1)
 Sof(F3A)=Sof(C20A)=Sof(F2A)=1-FVAR(2)
 Sof(F3)=Sof(F2)=Sof(C20)=FVAR(2)
4.a Aromatic/amide H refined with riding coordinates:
 C37(H37), C61(H61), C36(H36), C59(H59), C60(H60), C38(H38), C16(H16),
 C15(H15), C39(H39), C58(H58), C14(H14), C17(H17), C33(H33), C24(H24), C49(H49),
  C55(H55), C46(H46), C11(H11), C2(H2), C27(H27), C30(H30), C52(H52), C26(H26),
 C54(H54), C48(H48), C25(H25), C8(H8), C32(H32), C5(H5), C47(H47), C31(H31),
 C53(H53), C10(H10), C3(H3), C9(H9), C4(H4)
;
_olex2_exptl_crystal_mounting_method oil
_olex2_submission_original_sample_id '4a 292 K'
_olex2_submission_special_instructions 'No special instructions were received'
_oxdiff_exptl_absorpt_empirical_details
;
Empirical correction (ABSPACK) includes:
- Absorption correction using spherical harmonics
- Frame scaling
;
_oxdiff_exptl_absorpt_empirical_full_max 1.727
_oxdiff_exptl_absorpt_empirical_full_min 0.547

loop_
_space_group_symop_operation_xyz
'x, y, z'
'-x, -y, -z'

loop_
_atom_site_label
_atom_site_type_symbol
_atom_site_fract_x
_atom_site_fract_y
_atom_site_fract_z
_atom_site_U_iso_or_equiv
_atom_site_adp_type
_atom_site_occupancy
_atom_site_site_symmetry_order
_atom_site_calc_flag
_atom_site_refinement_flags_posn
_atom_site_refinement_flags_adp
_atom_site_refinement_flags_occupancy
_atom_site_disorder_assembly
_atom_site_disorder_group
F12 F 0.10932(14) 0.36651(9) 0.23236(9) 0.0755(4) Uani 1 1 d . . . . .
F9 F -0.06958(15) 0.38403(10) 0.19710(9) 0.0777(4) Uani 1 1 d . . . . .
N4 N 0.75519(14) 0.30934(10) 0.05595(9) 0.0413(3) Uani 1 1 d . . . . .
F7 F 0.86649(16) 0.02683(10) 0.11085(10) 0.0876(5) Uani 1 1 d . . . . .
O3 O 0.79514(16) 0.19894(11) -0.10123(8) 0.0656(4) Uani 1 1 d . . . . .
N2 N 0.45345(13) 0.04665(10) 0.30833(8) 0.0405(3) Uani 1 1 d . . . . .
O1 O 0.44646(17) 0.20996(10) 0.19686(8) 0.0676(4) Uani 1 1 d . . . . .
N6 N 0.02025(14) 0.63864(10) 0.33821(9) 0.0418(3) Uani 1 1 d . . . . .
N3 N 0.77276(14) 0.57608(10) 0.11278(9) 0.0435(3) Uani 1 1 d . . . . .
F6 F 0.67316(18) 0.01234(11) 0.12071(11) 0.1000(6) Uani 1 1 d . . . . .
F8 F 0.88175(19) 0.03307(11) -0.04366(11) 0.0994(6) Uani 1 1 d . . . . .
N5 N 0.11731(15) 0.89359(10) 0.39816(9) 0.0460(3) Uani 1 1 d . . . . .
O2 O 0.46670(19) 0.12667(11) 0.47770(9) 0.0739(5) Uani 1 1 d . . . . .
N1 N 0.44619(15) -0.21877(11) 0.24153(10) 0.0481(4) Uani 1 1 d . . . . .
O6 O -0.10879(19) 0.49642(11) 0.45342(10) 0.0793(5) Uani 1 1 d . . . . .
O5 O 0.0673(2) 0.54285(11) 0.17234(9) 0.0774(5) Uani 1 1 d . . . . .
F5 F 0.6860(2) 0.03103(12) -0.03671(12) 0.1133(7) Uani 1 1 d . . . . .
O4 O 0.7340(2) 0.17533(12) 0.19359(9) 0.0779(5) Uani 1 1 d . . . . .
F3 F 0.5095(7) 0.3583(3) 0.2867(4) 0.0798(16) Uani 0.61(2) 1 d D . P A 1
F11 F 0.0149(2) 0.34066(11) 0.38134(10) 0.1155(8) Uani 1 1 d . . . . .
F10 F -0.1655(2) 0.36083(14) 0.34711(12) 0.1194(8) Uani 1 1 d . . . . .
C13 C 0.44822(16) -0.13072(12) 0.26497(11) 0.0432(4) Uani 1 1 d . . . . .
C35 C 0.76175(16) 0.48938(12) 0.08880(10) 0.0406(4) Uani 1 1 d . . . . .
C18 C 0.45596(17) 0.13789(12) 0.33016(10) 0.0435(4) Uani 1 1 d . . . . .
F2 F 0.3237(4) 0.3258(4) 0.3271(6) 0.0915(19) Uani 0.61(2) 1 d D . P A 1
C23 C 0.82248(17) 0.64795(12) 0.06120(11) 0.0438(4) Uani 1 1 d . . . . .
C34 C 0.74707(17) 0.60763(13) 0.19644(11) 0.0445(4) Uani 1 1 d . . . . .
C37 C 0.67168(17) 0.34549(12) 0.11564(11) 0.0442(4) Uani 1 1 d . . . . .
H37 H 0.612748 0.309276 0.145943 0.053 Uiso 1 1 calc R U . . .
C61 C 0.10950(17) 0.77819(12) 0.29529(11) 0.0449(4) Uani 1 1 d . . . . .
H61 H 0.149166 0.814629 0.252970 0.054 Uiso 1 1 calc R U . . .
C62 C -0.00163(17) 0.54838(12) 0.32072(11) 0.0437(4) Uani 1 1 d . . . . .
C36 C 0.67224(17) 0.43358(12) 0.13216(11) 0.0436(4) Uani 1 1 d . . . . .
H36 H 0.612787 0.457027 0.172550 0.052 Uiso 1 1 calc R U . . .
C40 C 0.75974(17) 0.21529(12) 0.04788(11) 0.0424(4) Uani 1 1 d . . . . .
C59 C -0.01193(18) 0.67002(13) 0.41670(11) 0.0479(4) Uani 1 1 d . . . . .
H59 H -0.054072 0.633270 0.457749 0.057 Uiso 1 1 calc R U . . .
C60 C 0.07924(17) 0.69385(12) 0.27783(11) 0.0443(4) Uani 1 1 d . . . . .
H60 H 0.099178 0.673391 0.223612 0.053 Uiso 1 1 calc R U . . .
C57 C 0.08136(17) 0.81046(12) 0.37648(11) 0.0429(4) Uani 1 1 d . . . . .
C38 C 0.83483(17) 0.36303(12) 0.00721(11) 0.0443(4) Uani 1 1 d . . . . .
H38 H 0.887551 0.339072 -0.036881 0.053 Uiso 1 1 calc R U . . .
C16 C 0.48624(18) -0.01816(13) 0.36028(11) 0.0463(4) Uani 1 1 d . . . . .
H16 H 0.510774 -0.002541 0.410677 0.056 Uiso 1 1 calc R U . . .
C45 C 0.11699(17) 0.97249(12) 0.34939(12) 0.0457(4) Uani 1 1 d . . . . .
C41 C 0.77872(18) 0.17130(13) -0.02845(11) 0.0468(4) Uani 1 1 d . . . . .
C44 C 0.74957(19) 0.15869(13) 0.11933(12) 0.0498(4) Uani 1 1 d . . . . .
C28 C 0.83005(18) 0.72184(13) 0.11150(12) 0.0482(4) Uani 1 1 d . . . . .
C15 C 0.41527(18) 0.02297(13) 0.23549(11) 0.0463(4) Uani 1 1 d . . . . .
H15 H 0.390883 0.066790 0.200188 0.056 Uiso 1 1 calc R U . . .
C39 C 0.83878(17) 0.45192(12) 0.02192(11) 0.0447(4) Uani 1 1 d . . . . .
H39 H 0.893119 0.487868 -0.012791 0.054 Uiso 1 1 calc R U . . .
C56 C 0.14849(17) 0.91630(13) 0.47705(11) 0.0466(4) Uani 1 1 d . . . . .
C50 C 0.14715(17) 1.04329(13) 0.39740(12) 0.0485(4) Uani 1 1 d . . . . .
C12 C 0.47336(18) -0.24934(14) 0.15864(12) 0.0491(4) Uani 1 1 d . . . . .
C58 C 0.01624(18) 0.75398(13) 0.43639(11) 0.0473(4) Uani 1 1 d . . . . .
H58 H -0.008061 0.774113 0.490309 0.057 Uiso 1 1 calc R U . . .
C29 C 0.78128(18) 0.69652(13) 0.19608(12) 0.0485(4) Uani 1 1 d . . . . .
C14 C 0.41210(18) -0.06352(13) 0.21338(11) 0.0471(4) Uani 1 1 d . . . . .
H14 H 0.385561 -0.078005 0.163331 0.057 Uiso 1 1 calc R U . . .
C1 C 0.40103(18) -0.29114(13) 0.29359(13) 0.0492(4) Uani 1 1 d . . . . .
C51 C 0.16610(17) 1.00811(14) 0.47818(12) 0.0490(4) Uani 1 1 d . . . . .
C17 C 0.48398(18) -0.10554(13) 0.34017(11) 0.0480(4) Uani 1 1 d . . . . .
H17 H 0.506475 -0.148592 0.376947 0.058 Uiso 1 1 calc R U . . .
C19 C 0.44966(19) 0.20837(13) 0.27213(11) 0.0497(4) Uani 1 1 d D . . . .
C64 C 0.0031(2) 0.41147(14) 0.25108(12) 0.0530(5) Uani 1 1 d . . . . .
C22 C 0.4616(2) 0.16704(14) 0.41170(11) 0.0516(5) Uani 1 1 d . . . . .
C6 C 0.39591(19) -0.36551(14) 0.24323(14) 0.0542(5) Uani 1 1 d . . . . .
C63 C 0.0280(2) 0.51049(13) 0.24149(11) 0.0508(4) Uani 1 1 d . . . . .
C66 C -0.0595(2) 0.48728(14) 0.38150(12) 0.0531(5) Uani 1 1 d . . . . .
C7 C 0.44361(19) -0.33934(14) 0.15832(14) 0.0546(5) Uani 1 1 d . . . . .
C33 C 0.70170(19) 0.56414(16) 0.27106(12) 0.0548(5) Uani 1 1 d . . . . .
H33 H 0.682695 0.504063 0.272356 0.066 Uiso 1 1 calc R U . . .
C42 C 0.7777(2) 0.07180(14) -0.00754(13) 0.0562(5) Uani 1 1 d . . . . .
C24 C 0.8514(2) 0.65482(13) -0.02501(12) 0.0537(5) Uani 1 1 d . . . . .
H24 H 0.842686 0.606899 -0.059090 0.064 Uiso 1 1 calc R U . . .
C49 C 0.1516(2) 1.12922(14) 0.36381(15) 0.0598(5) Uani 1 1 d . . . . .
H49 H 0.171319 1.176879 0.395033 0.072 Uiso 1 1 calc R U . . .
C55 C 0.1692(2) 0.86161(16) 0.54399(13) 0.0569(5) Uani 1 1 d . . . . .
H55 H 0.162254 0.800285 0.541603 0.068 Uiso 1 1 calc R U . . .
C46 C 0.0879(2) 0.98553(15) 0.26939(13) 0.0562(5) Uani 1 1 d . . . . .
H46 H 0.065691 0.938550 0.238316 0.067 Uiso 1 1 calc R U . . .
C11 C 0.5294(2) -0.20499(17) 0.08731(13) 0.0592(5) Uani 1 1 d . . . . .
H11 H 0.550638 -0.145468 0.088511 0.071 Uiso 1 1 calc R U . . .
C43 C 0.7648(2) 0.06424(13) 0.08738(13) 0.0543(5) Uani 1 1 d . . . . .
C2 C 0.3595(2) -0.29436(15) 0.37883(14) 0.0577(5) Uani 1 1 d . . . . .
H2 H 0.362534 -0.244750 0.411853 0.069 Uiso 1 1 calc R U . . .
C27 C 0.8734(2) 0.80253(14) 0.07657(15) 0.0611(5) Uani 1 1 d . . . . .
H27 H 0.880123 0.851200 0.110144 0.073 Uiso 1 1 calc R U . . .
C30 C 0.7645(2) 0.74445(16) 0.26987(14) 0.0615(5) Uani 1 1 d . . . . .
H30 H 0.786403 0.803941 0.269539 0.074 Uiso 1 1 calc R U . . .
C20 C 0.4360(9) 0.2929(5) 0.3232(5) 0.065(3) Uani 0.61(2) 1 d D . P A 1
C52 C 0.1977(2) 1.04679(17) 0.54964(14) 0.0627(6) Uani 1 1 d . . . . .
H52 H 0.208890 1.107780 0.551553 0.075 Uiso 1 1 calc R U . . .
C26 C 0.9061(2) 0.80886(14) -0.00844(15) 0.0660(6) Uani 1 1 d . . . . .
H26 H 0.936615 0.862038 -0.032790 0.079 Uiso 1 1 calc R U . . .
C54 C 0.2003(2) 0.9019(2) 0.61408(14) 0.0668(6) Uani 1 1 d . . . . .
H54 H 0.213514 0.867014 0.659923 0.080 Uiso 1 1 calc R U . . .
C65 C -0.0539(3) 0.39657(15) 0.34126(14) 0.0646(6) Uani 1 1 d . . . . .
C48 C 0.1264(2) 1.14222(15) 0.28366(16) 0.0693(6) Uani 1 1 d . . . . .
H48 H 0.131452 1.198957 0.259925 0.083 Uiso 1 1 calc R U . . .
C25 C 0.8939(2) 0.73640(15) -0.05837(14) 0.0638(6) Uani 1 1 d . . . . .
H25 H 0.914922 0.742601 -0.115986 0.077 Uiso 1 1 calc R U . . .
C8 C 0.4678(2) -0.38580(17) 0.08357(17) 0.0699(7) Uani 1 1 d . . . . .
H8 H 0.447294 -0.445415 0.081761 0.084 Uiso 1 1 calc R U . . .
C32 C 0.6859(2) 0.61343(19) 0.34327(13) 0.0646(6) Uani 1 1 d . . . . .
H32 H 0.654486 0.585794 0.393628 0.077 Uiso 1 1 calc R U . . .
C5 C 0.3485(2) -0.44496(15) 0.27933(19) 0.0701(6) Uani 1 1 d . . . . .
H5 H 0.344260 -0.494735 0.246715 0.084 Uiso 1 1 calc R U . . .
C47 C 0.0936(2) 1.07175(16) 0.23796(15) 0.0671(6) Uani 1 1 d . . . . .
H47 H 0.074828 1.082599 0.184479 0.080 Uiso 1 1 calc R U . . .
C31 C 0.7153(2) 0.70266(18) 0.34287(14) 0.0672(6) Uani 1 1 d . . . . .
H31 H 0.701648 0.734259 0.392254 0.081 Uiso 1 1 calc R U . . .
C53 C 0.2122(2) 0.9932(2) 0.61745(15) 0.0699(7) Uani 1 1 d . . . . .
H53 H 0.230164 1.018689 0.666174 0.084 Uiso 1 1 calc R U . . .
C10 C 0.5524(2) -0.2530(2) 0.01424(15) 0.0705(7) Uani 1 1 d . . . . .
H10 H 0.588820 -0.224892 -0.034681 0.085 Uiso 1 1 calc R U . . .
C3 C 0.3135(2) -0.37429(17) 0.41271(17) 0.0705(6) Uani 1 1 d . . . . .
H3 H 0.285359 -0.378357 0.469704 0.085 Uiso 1 1 calc R U . . .
C9 C 0.5224(2) -0.3417(2) 0.01273(16) 0.0759(8) Uani 1 1 d . . . . .
H9 H 0.539405 -0.372308 -0.037100 0.091 Uiso 1 1 calc R U . . .
C4 C 0.3082(2) -0.44867(17) 0.3638(2) 0.0761(7) Uani 1 1 d . . . . .
H4 H 0.277099 -0.501527 0.388482 0.091 Uiso 1 1 calc R U . . .
F1 F 0.3302(10) 0.2892(4) 0.4527(4) 0.096(2) Uani 0.519(18) 1 d D . P A 1
C21 C 0.4584(3) 0.26774(16) 0.40828(14) 0.0776(8) Uani 1 1 d D . . . .
F4 F 0.5207(13) 0.3097(3) 0.4500(5) 0.104(4) Uani 0.519(18) 1 d D . P A 1
F1A F 0.4064(15) 0.3066(3) 0.4708(3) 0.105(4) Uani 0.481(18) 1 d D . P A 2
F4A F 0.5926(9) 0.2932(4) 0.4098(7) 0.095(3) Uani 0.481(18) 1 d D . P A 2
F3A F 0.560(3) 0.3384(13) 0.2942(8) 0.132(6) Uani 0.39(2) 1 d D . P A 2
C20A C 0.4540(17) 0.2961(7) 0.3189(6) 0.056(4) Uani 0.39(2) 1 d D . P A 2
F2A F 0.363(3) 0.3478(11) 0.3048(9) 0.142(6) Uani 0.39(2) 1 d D . P A 2

loop_
_atom_site_aniso_label
_atom_site_aniso_U_11
_atom_site_aniso_U_22
_atom_site_aniso_U_33
_atom_site_aniso_U_23
_atom_site_aniso_U_13
_atom_site_aniso_U_12
F12 0.0900(10) 0.0566(8) 0.0800(9) -0.0012(7) -0.0135(7) 0.0164(7)
F9 0.1036(11) 0.0704(9) 0.0666(8) 0.0012(7) -0.0373(8) -0.0177(8)
N4 0.0495(8) 0.0374(7) 0.0357(7) 0.0050(6) -0.0024(6) 0.0015(6)
F7 0.1141(12) 0.0670(9) 0.0896(10) -0.0004(8) -0.0423(9) 0.0332(8)
O3 0.0965(12) 0.0615(9) 0.0359(7) 0.0041(6) -0.0010(7) 0.0076(8)
N2 0.0480(8) 0.0414(8) 0.0320(7) 0.0029(6) -0.0056(6) -0.0026(6)
O1 0.1151(13) 0.0517(8) 0.0365(7) 0.0091(6) -0.0138(7) -0.0127(8)
N6 0.0518(8) 0.0390(7) 0.0330(7) 0.0056(6) -0.0021(6) -0.0015(6)
N3 0.0519(8) 0.0402(8) 0.0374(7) 0.0026(6) -0.0040(6) -0.0008(6)
F6 0.1209(13) 0.0704(10) 0.0977(12) 0.0031(8) 0.0219(10) -0.0394(9)
F8 0.1390(15) 0.0649(9) 0.0834(10) -0.0007(8) 0.0188(10) 0.0409(10)
N5 0.0591(9) 0.0410(8) 0.0380(7) 0.0059(6) -0.0080(6) -0.0044(7)
O2 0.1294(15) 0.0599(9) 0.0336(7) 0.0037(6) -0.0164(8) -0.0093(9)
N1 0.0570(9) 0.0437(8) 0.0441(8) -0.0008(6) -0.0098(7) -0.0006(7)
O6 0.1251(15) 0.0591(10) 0.0454(8) 0.0073(7) 0.0157(9) -0.0252(9)
O5 0.1337(16) 0.0549(9) 0.0373(7) 0.0012(6) 0.0094(8) -0.0123(9)
F5 0.1739(19) 0.0708(10) 0.1161(14) 0.0175(9) -0.0921(14) -0.0438(11)
O4 0.1331(16) 0.0626(10) 0.0383(7) 0.0066(7) -0.0149(8) 0.0160(10)
F3 0.118(4) 0.0466(18) 0.0645(18) 0.0035(15) 0.023(2) -0.026(2)
F11 0.224(2) 0.0628(9) 0.0600(9) 0.0167(7) -0.0248(11) 0.0393(12)
F10 0.1413(16) 0.1032(14) 0.1018(13) -0.0236(11) 0.0281(12) -0.0751(13)
C13 0.0470(9) 0.0424(9) 0.0403(9) 0.0006(7) -0.0066(7) -0.0010(7)
C35 0.0453(9) 0.0390(9) 0.0376(8) 0.0054(7) -0.0067(7) 0.0020(7)
C18 0.0520(10) 0.0439(9) 0.0334(8) 0.0022(7) -0.0025(7) -0.0052(7)
F2 0.077(3) 0.059(2) 0.137(5) -0.017(2) -0.011(2) 0.0162(16)
C23 0.0485(10) 0.0373(9) 0.0449(9) 0.0043(7) -0.0051(7) 0.0020(7)
C34 0.0447(9) 0.0494(10) 0.0397(9) -0.0015(7) -0.0069(7) 0.0056(7)
C37 0.0494(10) 0.0414(9) 0.0395(9) 0.0062(7) 0.0002(7) -0.0011(7)
C61 0.0535(10) 0.0431(9) 0.0360(8) 0.0084(7) -0.0007(7) -0.0034(8)
C62 0.0544(10) 0.0398(9) 0.0363(8) 0.0056(7) -0.0052(7) -0.0008(7)
C36 0.0470(9) 0.0421(9) 0.0397(9) 0.0025(7) 0.0006(7) 0.0015(7)
C40 0.0505(10) 0.0379(9) 0.0382(8) 0.0040(7) -0.0049(7) 0.0011(7)
C59 0.0615(11) 0.0450(10) 0.0341(8) 0.0076(7) 0.0023(8) -0.0040(8)
C60 0.0549(10) 0.0443(9) 0.0319(8) 0.0065(7) -0.0008(7) -0.0005(8)
C57 0.0489(10) 0.0410(9) 0.0381(8) 0.0059(7) -0.0051(7) 0.0007(7)
C38 0.0507(10) 0.0429(9) 0.0368(8) 0.0045(7) 0.0019(7) 0.0021(7)
C16 0.0588(11) 0.0470(10) 0.0347(8) 0.0031(7) -0.0126(7) -0.0014(8)
C45 0.0489(10) 0.0413(9) 0.0446(9) 0.0077(7) -0.0003(7) -0.0023(7)
C41 0.0559(11) 0.0443(10) 0.0398(9) 0.0011(7) -0.0059(8) 0.0038(8)
C44 0.0646(12) 0.0455(10) 0.0394(9) 0.0060(8) -0.0085(8) 0.0046(8)
C28 0.0501(10) 0.0411(9) 0.0530(10) -0.0008(8) -0.0067(8) 0.0037(8)
C15 0.0589(11) 0.0461(10) 0.0352(8) 0.0039(7) -0.0122(7) -0.0009(8)
C39 0.0502(10) 0.0408(9) 0.0409(9) 0.0066(7) -0.0001(7) -0.0016(7)
C56 0.0460(10) 0.0536(11) 0.0396(9) 0.0004(8) -0.0041(7) -0.0020(8)
C50 0.0460(10) 0.0446(10) 0.0514(10) -0.0005(8) 0.0046(8) -0.0015(8)
C12 0.0494(10) 0.0532(11) 0.0472(10) -0.0083(8) -0.0147(8) 0.0075(8)
C58 0.0602(11) 0.0455(10) 0.0335(8) 0.0022(7) 0.0013(7) -0.0019(8)
C29 0.0487(10) 0.0484(10) 0.0492(10) -0.0044(8) -0.0095(8) 0.0065(8)
C14 0.0583(11) 0.0486(10) 0.0368(9) 0.0005(7) -0.0152(8) -0.0014(8)
C1 0.0488(10) 0.0419(9) 0.0580(11) 0.0039(8) -0.0124(8) 0.0024(8)
C51 0.0430(9) 0.0532(11) 0.0486(10) -0.0050(8) 0.0013(8) -0.0024(8)
C17 0.0605(11) 0.0442(10) 0.0409(9) 0.0054(7) -0.0136(8) 0.0004(8)
C19 0.0661(12) 0.0440(10) 0.0372(9) 0.0042(7) -0.0019(8) -0.0083(8)
C64 0.0712(13) 0.0448(10) 0.0458(10) -0.0005(8) -0.0178(9) 0.0008(9)
C22 0.0696(13) 0.0492(11) 0.0345(9) 0.0004(8) -0.0024(8) -0.0085(9)
C6 0.0502(11) 0.0442(10) 0.0714(13) -0.0037(9) -0.0193(9) 0.0061(8)
C63 0.0692(12) 0.0450(10) 0.0376(9) 0.0035(8) -0.0056(8) -0.0008(9)
C66 0.0706(13) 0.0467(10) 0.0409(9) 0.0087(8) -0.0054(9) -0.0080(9)
C7 0.0508(11) 0.0517(11) 0.0664(13) -0.0129(9) -0.0242(9) 0.0123(9)
C33 0.0576(11) 0.0631(13) 0.0428(10) 0.0027(9) -0.0046(8) -0.0013(9)
C42 0.0740(14) 0.0432(10) 0.0533(11) -0.0053(8) -0.0155(10) 0.0044(9)
C24 0.0730(13) 0.0399(10) 0.0464(10) 0.0040(8) -0.0036(9) 0.0019(9)
C49 0.0648(13) 0.0412(10) 0.0679(13) -0.0008(9) 0.0087(10) -0.0016(9)
C55 0.0621(12) 0.0630(13) 0.0463(10) 0.0065(9) -0.0105(9) -0.0011(10)
C46 0.0707(13) 0.0494(11) 0.0484(10) 0.0085(9) -0.0087(9) -0.0015(9)
C11 0.0617(12) 0.0696(14) 0.0474(11) -0.0057(10) -0.0111(9) 0.0054(10)
C43 0.0641(12) 0.0423(10) 0.0561(11) 0.0111(8) -0.0082(9) -0.0008(9)
C2 0.0623(12) 0.0507(11) 0.0596(12) 0.0068(9) -0.0083(9) -0.0010(9)
C27 0.0744(14) 0.0378(10) 0.0708(14) -0.0011(9) -0.0093(11) -0.0014(9)
C30 0.0687(13) 0.0567(12) 0.0598(12) -0.0157(10) -0.0100(10) 0.0068(10)
C20 0.075(4) 0.044(4) 0.067(5) 0.007(3) 0.013(3) -0.013(3)
C52 0.0563(12) 0.0689(14) 0.0617(13) -0.0174(11) -0.0019(10) -0.0067(10)
C26 0.0864(16) 0.0386(10) 0.0701(14) 0.0115(10) -0.0027(12) -0.0025(10)
C54 0.0603(13) 0.0963(19) 0.0450(11) 0.0023(11) -0.0123(9) 0.0012(12)
C65 0.0974(17) 0.0436(11) 0.0520(11) 0.0101(9) -0.0087(11) -0.0132(11)
C48 0.0867(17) 0.0431(11) 0.0725(15) 0.0153(10) 0.0048(12) 0.0047(11)
C25 0.0886(16) 0.0450(11) 0.0536(12) 0.0112(9) 0.0021(11) 0.0015(10)
C8 0.0718(15) 0.0634(14) 0.0820(17) -0.0268(13) -0.0344(13) 0.0197(11)
C32 0.0643(13) 0.0880(17) 0.0396(10) -0.0019(10) -0.0014(9) 0.0056(12)
C5 0.0689(14) 0.0430(11) 0.102(2) -0.0018(12) -0.0251(13) 0.0016(10)
C47 0.0866(16) 0.0547(13) 0.0584(13) 0.0180(10) -0.0080(11) 0.0048(11)
C31 0.0705(14) 0.0802(17) 0.0510(12) -0.0197(11) -0.0071(10) 0.0100(12)
C53 0.0608(13) 0.098(2) 0.0521(12) -0.0187(12) -0.0105(10) -0.0053(12)
C10 0.0671(14) 0.097(2) 0.0493(12) -0.0124(12) -0.0129(10) 0.0163(13)
C3 0.0715(15) 0.0620(14) 0.0761(16) 0.0191(12) -0.0063(12) -0.0051(11)
C9 0.0758(16) 0.096(2) 0.0621(14) -0.0320(14) -0.0277(12) 0.0270(14)
C4 0.0745(16) 0.0503(13) 0.103(2) 0.0171(13) -0.0141(14) -0.0088(11)
F1 0.141(5) 0.070(3) 0.066(3) -0.0145(19) 0.023(3) 0.012(3)
C21 0.139(3) 0.0508(13) 0.0418(11) -0.0061(10) -0.0096(13) -0.0115(14)
F4 0.170(9) 0.070(2) 0.083(5) -0.004(3) -0.054(6) -0.038(4)
F1A 0.194(11) 0.065(3) 0.045(2) -0.0166(16) 0.023(4) 0.001(4)
F4A 0.111(5) 0.076(3) 0.106(5) -0.004(3) -0.039(4) -0.036(3)
F3A 0.194(14) 0.108(8) 0.077(5) -0.037(5) 0.047(7) -0.098(9)
C20A 0.105(9) 0.038(6) 0.022(4) 0.003(3) -0.004(4) -0.014(5)
F2A 0.283(17) 0.068(6) 0.083(5) -0.014(4) -0.060(8) 0.061(8)

loop_
_atom_type_symbol
_atom_type_description
_atom_type_scat_dispersion_real
_atom_type_scat_dispersion_imag
_atom_type_scat_source
C C 0.0181 0.0091 'International Tables Vol C Tables 4.2.6.8 and 6.1.1.4'
H H 0.0000 0.0000 'International Tables Vol C Tables 4.2.6.8 and 6.1.1.4'
F F 0.0727 0.0534 'International Tables Vol C Tables 4.2.6.8 and 6.1.1.4'
N N 0.0311 0.0180 'International Tables Vol C Tables 4.2.6.8 and 6.1.1.4'
O O 0.0492 0.0322 'International Tables Vol C Tables 4.2.6.8 and 6.1.1.4'

loop_
_geom_angle_atom_site_label_1
_geom_angle_atom_site_label_2
_geom_angle_atom_site_label_3
_geom_angle
_geom_angle_site_symmetry_1
_geom_angle_site_symmetry_3
_geom_angle_publ_flag
C37 N4 C40 119.06(14) . . ?
C38 N4 C37 119.33(15) . . ?
C38 N4 C40 121.57(15) . . ?
C16 N2 C18 120.98(15) . . ?
C16 N2 C15 118.79(16) . . ?
C15 N2 C18 120.22(15) . . ?
C59 N6 C62 120.30(14) . . ?
C59 N6 C60 118.88(16) . . ?
C60 N6 C62 120.74(15) . . ?
C35 N3 C23 126.62(15) . . ?
C35 N3 C34 125.68(15) . . ?
C23 N3 C34 107.44(15) . . ?
C57 N5 C45 126.30(15) . . ?
C57 N5 C56 125.49(15) . . ?
C45 N5 C56 107.89(16) . . ?
C13 N1 C12 125.22(16) . . ?
C13 N1 C1 126.09(16) . . ?
C1 N1 C12 108.16(16) . . ?
N1 C13 C14 120.40(16) . . ?
N1 C13 C17 122.32(16) . . ?
C17 C13 C14 117.27(17) . . ?
N3 C35 C36 120.70(16) . . ?
N3 C35 C39 122.79(16) . . ?
C39 C35 C36 116.50(16) . . ?
C19 C18 N2 123.19(16) . . ?
C22 C18 N2 123.71(16) . . ?
C22 C18 C19 113.07(17) . . ?
C28 C23 N3 108.55(16) . . ?
C24 C23 N3 130.39(18) . . ?
C24 C23 C28 120.82(17) . . ?
C29 C34 N3 108.33(16) . . ?
C33 C34 N3 131.10(19) . . ?
C33 C34 C29 120.51(18) . . ?
N4 C37 H37 119.3 . . ?
N4 C37 C36 121.38(16) . . ?
C36 C37 H37 119.3 . . ?
C60 C61 H61 119.8 . . ?
C60 C61 C57 120.48(16) . . ?
C57 C61 H61 119.8 . . ?
C63 C62 N6 124.14(16) . . ?
C63 C62 C66 112.56(17) . . ?
C66 C62 N6 123.28(16) . . ?
C35 C36 H36 119.7 . . ?
C37 C36 C35 120.53(17) . . ?
C37 C36 H36 119.7 . . ?
C41 C40 N4 124.44(15) . . ?
C41 C40 C44 114.57(17) . . ?
C44 C40 N4 120.94(16) . . ?
N6 C59 H59 119.3 . . ?
C58 C59 N6 121.36(16) . . ?
C58 C59 H59 119.3 . . ?
N6 C60 H60 119.3 . . ?
C61 C60 N6 121.41(16) . . ?
C61 C60 H60 119.3 . . ?
N5 C57 C61 122.38(16) . . ?
N5 C57 C58 120.61(16) . . ?
C58 C57 C61 117.00(17) . . ?
N4 C38 H38 119.5 . . ?
N4 C38 C39 120.95(16) . . ?
C39 C38 H38 119.5 . . ?
N2 C16 H16 119.3 . . ?
N2 C16 C17 121.49(16) . . ?
C17 C16 H16 119.3 . . ?
C50 C45 N5 108.25(16) . . ?
C46 C45 N5 129.91(18) . . ?
C46 C45 C50 121.78(18) . . ?
O3 C41 C40 131.92(19) . . ?
O3 C41 C42 121.44(18) . . ?
C40 C41 C42 106.64(16) . . ?
O4 C44 C40 131.01(19) . . ?
O4 C44 C43 122.42(18) . . ?
C40 C44 C43 106.57(16) . . ?
C23 C28 C29 107.68(17) . . ?
C27 C28 C23 120.73(19) . . ?
C27 C28 C29 131.5(2) . . ?
N2 C15 H15 119.4 . . ?
C14 C15 N2 121.27(17) . . ?
C14 C15 H15 119.4 . . ?
C35 C39 H39 119.7 . . ?
C38 C39 C35 120.63(16) . . ?
C38 C39 H39 119.7 . . ?
C51 C56 N5 108.68(16) . . ?
C55 C56 N5 129.69(19) . . ?
C55 C56 C51 121.48(19) . . ?
C45 C50 C51 107.92(17) . . ?
C49 C50 C45 119.68(19) . . ?
C49 C50 C51 132.4(2) . . ?
C7 C12 N1 108.49(18) . . ?
C11 C12 N1 129.3(2) . . ?
C11 C12 C7 121.98(19) . . ?
C59 C58 C57 120.76(17) . . ?
C59 C58 H58 119.6 . . ?
C57 C58 H58 119.6 . . ?
C34 C29 C28 107.99(17) . . ?
C34 C29 C30 120.44(19) . . ?
C30 C29 C28 131.6(2) . . ?
C13 C14 H14 119.6 . . ?
C15 C14 C13 120.70(17) . . ?
C15 C14 H14 119.6 . . ?
C6 C1 N1 108.22(18) . . ?
C2 C1 N1 130.02(19) . . ?
C2 C1 C6 121.7(2) . . ?
C56 C51 C50 107.25(17) . . ?
C52 C51 C56 119.5(2) . . ?
C52 C51 C50 133.2(2) . . ?
C13 C17 H17 119.8 . . ?
C16 C17 C13 120.44(17) . . ?
C16 C17 H17 119.8 . . ?
O1 C19 C18 132.36(19) . . ?
O1 C19 C20 121.5(3) . . ?
O1 C19 C20A 119.6(4) . . ?
C18 C19 C20 106.0(3) . . ?
C18 C19 C20A 108.0(4) . . ?
F12 C64 C63 109.22(18) . . ?
F12 C64 C65 112.01(18) . . ?
F9 C64 F12 106.04(17) . . ?
F9 C64 C63 111.55(16) . . ?
F9 C64 C65 112.23(19) . . ?
C65 C64 C63 105.85(16) . . ?
O2 C22 C18 132.1(2) . . ?
O2 C22 C21 121.05(18) . . ?
C18 C22 C21 106.85(17) . . ?
C1 C6 C7 107.57(19) . . ?
C5 C6 C1 119.5(2) . . ?
C5 C6 C7 132.9(2) . . ?
O5 C63 C62 132.11(19) . . ?
O5 C63 C64 120.12(18) . . ?
C62 C63 C64 107.77(16) . . ?
O6 C66 C62 132.2(2) . . ?
O6 C66 C65 120.49(18) . . ?
C62 C66 C65 107.26(17) . . ?
C12 C7 C6 107.52(18) . . ?
C12 C7 C8 119.2(2) . . ?
C8 C7 C6 133.2(2) . . ?
C34 C33 H33 121.2 . . ?
C32 C33 C34 117.7(2) . . ?
C32 C33 H33 121.2 . . ?
F8 C42 C41 110.59(19) . . ?
F8 C42 C43 111.15(18) . . ?
F5 C42 F8 106.7(2) . . ?
F5 C42 C41 111.23(18) . . ?
F5 C42 C43 111.3(2) . . ?
C43 C42 C41 105.99(16) . . ?
C23 C24 H24 121.4 . . ?
C23 C24 C25 117.2(2) . . ?
C25 C24 H24 121.4 . . ?
C50 C49 H49 120.6 . . ?
C48 C49 C50 118.8(2) . . ?
C48 C49 H49 120.6 . . ?
C56 C55 H55 121.2 . . ?
C54 C55 C56 117.5(2) . . ?
C54 C55 H55 121.2 . . ?
C45 C46 H46 121.5 . . ?
C47 C46 C45 116.9(2) . . ?
C47 C46 H46 121.5 . . ?
C12 C11 H11 121.3 . . ?
C10 C11 C12 117.4(2) . . ?
C10 C11 H11 121.3 . . ?
F7 C43 C44 110.03(18) . . ?
F7 C43 C42 110.18(18) . . ?
F6 C43 F7 105.27(18) . . ?
F6 C43 C44 111.92(19) . . ?
F6 C43 C42 113.41(19) . . ?
C42 C43 C44 106.08(16) . . ?
C1 C2 H2 121.3 . . ?
C3 C2 C1 117.4(2) . . ?
C3 C2 H2 121.3 . . ?
C28 C27 H27 120.7 . . ?
C26 C27 C28 118.6(2) . . ?
C26 C27 H27 120.7 . . ?
C29 C30 H30 120.5 . . ?
C31 C30 C29 119.1(2) . . ?
C31 C30 H30 120.5 . . ?
F3 C20 C19 111.6(6) . . ?
F3 C20 C21 114.2(7) . . ?
F2 C20 F3 104.6(6) . . ?
F2 C20 C19 110.8(7) . . ?
F2 C20 C21 109.1(7) . . ?
C21 C20 C19 106.5(5) . . ?
C51 C52 H52 120.5 . . ?
C53 C52 C51 118.9(2) . . ?
C53 C52 H52 120.5 . . ?
C27 C26 H26 119.8 . . ?
C27 C26 C25 120.4(2) . . ?
C25 C26 H26 119.8 . . ?
C55 C54 H54 119.3 . . ?
C55 C54 C53 121.4(2) . . ?
C53 C54 H54 119.3 . . ?
F11 C65 C64 111.0(2) . . ?
F11 C65 C66 109.91(19) . . ?
F10 C65 F11 107.1(2) . . ?
F10 C65 C64 111.8(2) . . ?
F10 C65 C66 110.9(2) . . ?
C64 C65 C66 106.00(17) . . ?
C49 C48 H48 119.7 . . ?
C49 C48 C47 120.7(2) . . ?
C47 C48 H48 119.7 . . ?
C24 C25 H25 118.9 . . ?
C26 C25 C24 122.1(2) . . ?
C26 C25 H25 118.9 . . ?
C7 C8 H8 120.6 . . ?
C9 C8 C7 118.8(2) . . ?
C9 C8 H8 120.6 . . ?
C33 C32 H32 119.0 . . ?
C33 C32 C31 122.1(2) . . ?
C31 C32 H32 119.0 . . ?
C6 C5 H5 120.5 . . ?
C4 C5 C6 119.1(2) . . ?
C4 C5 H5 120.5 . . ?
C46 C47 H47 119.0 . . ?
C48 C47 C46 122.1(2) . . ?
C48 C47 H47 119.0 . . ?
C30 C31 C32 120.1(2) . . ?
C30 C31 H31 119.9 . . ?
C32 C31 H31 119.9 . . ?
C52 C53 C54 121.0(2) . . ?
C52 C53 H53 119.5 . . ?
C54 C53 H53 119.5 . . ?
C11 C10 H10 119.4 . . ?
C9 C10 C11 121.3(3) . . ?
C9 C10 H10 119.4 . . ?
C2 C3 H3 119.1 . . ?
C2 C3 C4 121.7(2) . . ?
C4 C3 H3 119.1 . . ?
C8 C9 C10 121.3(2) . . ?
C8 C9 H9 119.4 . . ?
C10 C9 H9 119.4 . . ?
C5 C4 C3 120.7(2) . . ?
C5 C4 H4 119.6 . . ?
C3 C4 H4 119.6 . . ?
C22 C21 F1 102.8(3) . . ?
C22 C21 F4A 103.1(3) . . ?
C20 C21 C22 106.4(3) . . ?
C20 C21 F1 96.6(5) . . ?
F4 C21 C22 119.6(4) . . ?
F4 C21 C20 124.9(5) . . ?
F4 C21 F1 100.8(5) . . ?
F1A C21 C22 117.6(3) . . ?
F1A C21 F4A 101.4(5) . . ?
F1A C21 C20A 125.1(7) . . ?
C20A C21 C22 107.8(4) . . ?
C20A C21 F4A 96.5(8) . . ?
C21 C20A C19 104.3(6) . . ?
F3A C20A C19 110.7(9) . . ?
F3A C20A C21 105.2(9) . . ?
F2A C20A C19 110.2(8) . . ?
F2A C20A C21 117.1(9) . . ?
F2A C20A F3A 109.1(10) . . ?

loop_
_geom_bond_atom_site_label_1
_geom_bond_atom_site_label_2
_geom_bond_distance
_geom_bond_site_symmetry_2
_geom_bond_publ_flag
F12 C64 1.352(3) . ?
F9 C64 1.341(2) . ?
N4 C37 1.355(2) . ?
N4 C40 1.426(2) . ?
N4 C38 1.355(2) . ?
F7 C43 1.356(3) . ?
O3 C41 1.230(2) . ?
N2 C18 1.427(2) . ?
N2 C16 1.359(2) . ?
N2 C15 1.362(2) . ?
O1 C19 1.223(2) . ?
N6 C62 1.424(2) . ?
N6 C59 1.360(2) . ?
N6 C60 1.365(2) . ?
N3 C35 1.381(2) . ?
N3 C23 1.419(2) . ?
N3 C34 1.430(2) . ?
F6 C43 1.328(3) . ?
F8 C42 1.348(3) . ?
N5 C57 1.383(2) . ?
N5 C45 1.416(2) . ?
N5 C56 1.417(2) . ?
O2 C22 1.228(2) . ?
N1 C13 1.388(2) . ?
N1 C12 1.415(2) . ?
N1 C1 1.414(3) . ?
O6 C66 1.220(2) . ?
O5 C63 1.233(2) . ?
F5 C42 1.336(3) . ?
O4 C44 1.218(2) . ?
F3 C20 1.353(9) . ?
F11 C65 1.351(3) . ?
F10 C65 1.340(3) . ?
C13 C14 1.395(3) . ?
C13 C17 1.392(3) . ?
C35 C36 1.402(2) . ?
C35 C39 1.401(2) . ?
C18 C19 1.413(3) . ?
C18 C22 1.407(3) . ?
F2 C20 1.328(9) . ?
C23 C28 1.401(3) . ?
C23 C24 1.386(3) . ?
C34 C29 1.394(3) . ?
C34 C33 1.392(3) . ?
C37 H37 0.9300 . ?
C37 C36 1.359(3) . ?
C61 H61 0.9300 . ?
C61 C60 1.361(3) . ?
C61 C57 1.400(3) . ?
C62 C63 1.406(3) . ?
C62 C66 1.420(3) . ?
C36 H36 0.9300 . ?
C40 C41 1.400(3) . ?
C40 C44 1.416(2) . ?
C59 H59 0.9300 . ?
C59 C58 1.359(3) . ?
C60 H60 0.9300 . ?
C57 C58 1.399(2) . ?
C38 H38 0.9300 . ?
C38 C39 1.367(3) . ?
C16 H16 0.9300 . ?
C16 C17 1.364(3) . ?
C45 C50 1.400(3) . ?
C45 C46 1.388(3) . ?
C41 C42 1.532(3) . ?
C44 C43 1.523(3) . ?
C28 C29 1.441(3) . ?
C28 C27 1.390(3) . ?
C15 H15 0.9300 . ?
C15 C14 1.360(3) . ?
C39 H39 0.9300 . ?
C56 C51 1.400(3) . ?
C56 C55 1.394(3) . ?
C50 C51 1.444(3) . ?
C50 C49 1.394(3) . ?
C12 C7 1.398(3) . ?
C12 C11 1.390(3) . ?
C58 H58 0.9300 . ?
C29 C30 1.394(3) . ?
C14 H14 0.9300 . ?
C1 C6 1.403(3) . ?
C1 C2 1.388(3) . ?
C51 C52 1.393(3) . ?
C17 H17 0.9300 . ?
C19 C20 1.526(8) . ?
C19 C20A 1.540(10) . ?
C64 C63 1.521(3) . ?
C64 C65 1.515(3) . ?
C22 C21 1.519(3) . ?
C6 C7 1.446(3) . ?
C6 C5 1.394(3) . ?
C66 C65 1.522(3) . ?
C7 C8 1.399(3) . ?
C33 H33 0.9300 . ?
C33 C32 1.384(3) . ?
C42 C43 1.523(3) . ?
C24 H24 0.9300 . ?
C24 C25 1.391(3) . ?
C49 H49 0.9300 . ?
C49 C48 1.375(4) . ?
C55 H55 0.9300 . ?
C55 C54 1.383(3) . ?
C46 H46 0.9300 . ?
C46 C47 1.386(3) . ?
C11 H11 0.9300 . ?
C11 C10 1.388(3) . ?
C2 H2 0.9300 . ?
C2 C3 1.383(3) . ?
C27 H27 0.9300 . ?
C27 C26 1.371(3) . ?
C30 H30 0.9300 . ?
C30 C31 1.370(4) . ?
C20 C21 1.476(8) . ?
C52 H52 0.9300 . ?
C52 C53 1.378(4) . ?
C26 H26 0.9300 . ?
C26 C25 1.388(3) . ?
C54 H54 0.9300 . ?
C54 C53 1.386(4) . ?
C48 H48 0.9300 . ?
C48 C47 1.384(4) . ?
C25 H25 0.9300 . ?
C8 H8 0.9300 . ?
C8 C9 1.377(4) . ?
C32 H32 0.9300 . ?
C32 C31 1.385(4) . ?
C5 H5 0.9300 . ?
C5 C4 1.374(4) . ?
C47 H47 0.9300 . ?
C31 H31 0.9300 . ?
C53 H53 0.9300 . ?
C10 H10 0.9300 . ?
C10 C9 1.382(4) . ?
C3 H3 0.9300 . ?
C3 C4 1.390(4) . ?
C9 H9 0.9300 . ?
C4 H4 0.9300 . ?
F1 C21 1.530(8) . ?
C21 F4 1.218(5) . ?
C21 F1A 1.242(5) . ?
C21 F4A 1.539(8) . ?
C21 C20A 1.508(9) . ?
F3A C20A 1.345(12) . ?
C20A F2A 1.309(12) . ?

loop_
_geom_torsion_atom_site_label_1
_geom_torsion_atom_site_label_2
_geom_torsion_atom_site_label_3
_geom_torsion_atom_site_label_4
_geom_torsion
_geom_torsion_site_symmetry_1
_geom_torsion_site_symmetry_2
_geom_torsion_site_symmetry_3
_geom_torsion_site_symmetry_4
_geom_torsion_publ_flag
F12 C64 C63 O5 64.0(3) . . . . ?
F12 C64 C63 C62 -116.01(18) . . . . ?
F12 C64 C65 F11 -0.8(3) . . . . ?
F12 C64 C65 F10 -120.4(2) . . . . ?
F12 C64 C65 C66 118.6(2) . . . . ?
F9 C64 C63 O5 -52.9(3) . . . . ?
F9 C64 C63 C62 127.10(19) . . . . ?
F9 C64 C65 F11 118.4(2) . . . . ?
F9 C64 C65 F10 -1.3(3) . . . . ?
F9 C64 C65 C66 -122.3(2) . . . . ?
N4 C37 C36 C35 -1.5(3) . . . . ?
N4 C40 C41 O3 0.2(4) . . . . ?
N4 C40 C41 C42 179.56(17) . . . . ?
N4 C40 C44 O4 1.7(4) . . . . ?
N4 C40 C44 C43 -177.14(17) . . . . ?
N4 C38 C39 C35 1.1(3) . . . . ?
O3 C41 C42 F8 55.3(3) . . . . ?
O3 C41 C42 F5 -63.0(3) . . . . ?
O3 C41 C42 C43 175.8(2) . . . . ?
N2 C18 C19 O1 -3.5(4) . . . . ?
N2 C18 C19 C20 171.8(4) . . . . ?
N2 C18 C19 C20A 179.6(8) . . . . ?
N2 C18 C22 O2 0.9(4) . . . . ?
N2 C18 C22 C21 -178.2(2) . . . . ?
N2 C16 C17 C13 0.3(3) . . . . ?
N2 C15 C14 C13 -0.1(3) . . . . ?
O1 C19 C20 F3 -48.4(8) . . . . ?
O1 C19 C20 F2 67.8(8) . . . . ?
O1 C19 C20 C21 -173.6(4) . . . . ?
O1 C19 C20A C21 -179.4(6) . . . . ?
O1 C19 C20A F3A -66.8(12) . . . . ?
O1 C19 C20A F2A 54.0(11) . . . . ?
N6 C62 C63 O5 -6.1(4) . . . . ?
N6 C62 C63 C64 173.95(17) . . . . ?
N6 C62 C66 O6 6.6(4) . . . . ?
N6 C62 C66 C65 -174.21(18) . . . . ?
N6 C59 C58 C57 -1.1(3) . . . . ?
N3 C35 C36 C37 -171.32(17) . . . . ?
N3 C35 C39 C38 171.50(17) . . . . ?
N3 C23 C28 C29 -1.4(2) . . . . ?
N3 C23 C28 C27 -178.60(18) . . . . ?
N3 C23 C24 C25 176.9(2) . . . . ?
N3 C34 C29 C28 -0.4(2) . . . . ?
N3 C34 C29 C30 179.09(18) . . . . ?
N3 C34 C33 C32 -179.71(19) . . . . ?
F8 C42 C43 F7 5.0(3) . . . . ?
F8 C42 C43 F6 -112.7(2) . . . . ?
F8 C42 C43 C44 124.1(2) . . . . ?
N5 C57 C58 C59 -175.44(18) . . . . ?
N5 C45 C50 C51 -0.3(2) . . . . ?
N5 C45 C50 C49 -179.21(17) . . . . ?
N5 C45 C46 C47 178.7(2) . . . . ?
N5 C56 C51 C50 -0.9(2) . . . . ?
N5 C56 C51 C52 179.99(17) . . . . ?
N5 C56 C55 C54 179.1(2) . . . . ?
O2 C22 C21 C20 -172.7(4) . . . . ?
O2 C22 C21 F1 -71.7(5) . . . . ?
O2 C22 C21 F4 38.8(9) . . . . ?
O2 C22 C21 F1A -32.6(9) . . . . ?
O2 C22 C21 F4A 77.9(5) . . . . ?
O2 C22 C21 C20A 179.2(8) . . . . ?
N1 C13 C14 C15 -179.20(18) . . . . ?
N1 C13 C17 C16 179.10(18) . . . . ?
N1 C12 C7 C6 0.3(2) . . . . ?
N1 C12 C7 C8 -177.04(18) . . . . ?
N1 C12 C11 C10 175.8(2) . . . . ?
N1 C1 C6 C7 2.3(2) . . . . ?
N1 C1 C6 C5 -176.90(18) . . . . ?
N1 C1 C2 C3 176.3(2) . . . . ?
O6 C66 C65 F11 -64.6(3) . . . . ?
O6 C66 C65 F10 53.7(3) . . . . ?
O6 C66 C65 C64 175.3(2) . . . . ?
F5 C42 C43 F7 123.8(2) . . . . ?
F5 C42 C43 F6 6.1(3) . . . . ?
F5 C42 C43 C44 -117.2(2) . . . . ?
O4 C44 C43 F7 -62.7(3) . . . . ?
O4 C44 C43 F6 54.0(3) . . . . ?
O4 C44 C43 C42 178.2(2) . . . . ?
F3 C20 C21 C22 -134.0(6) . . . . ?
F3 C20 C21 F1 120.5(7) . . . . ?
F3 C20 C21 F4 12.4(12) . . . . ?
C13 N1 C12 C7 -171.04(17) . . . . ?
C13 N1 C12 C11 14.2(3) . . . . ?
C13 N1 C1 C6 169.94(17) . . . . ?
C13 N1 C1 C2 -6.3(3) . . . . ?
C35 N3 C23 C28 -173.11(17) . . . . ?
C35 N3 C23 C24 12.7(3) . . . . ?
C35 N3 C34 C29 173.89(17) . . . . ?
C35 N3 C34 C33 -3.3(3) . . . . ?
C18 N2 C16 C17 179.87(18) . . . . ?
C18 N2 C15 C14 180.00(17) . . . . ?
C18 C19 C20 F3 135.7(6) . . . . ?
C18 C19 C20 F2 -108.1(6) . . . . ?
C18 C19 C20 C21 10.5(6) . . . . ?
C18 C19 C20A C21 -2.1(12) . . . . ?
C18 C19 C20A F3A 110.6(14) . . . . ?
C18 C19 C20A F2A -128.6(11) . . . . ?
C18 C22 C21 C20 6.6(5) . . . . ?
C18 C22 C21 F1 107.6(5) . . . . ?
C18 C22 C21 F4 -142.0(8) . . . . ?
C18 C22 C21 F1A 146.6(9) . . . . ?
C18 C22 C21 F4A -102.8(5) . . . . ?
C18 C22 C21 C20A -1.5(8) . . . . ?
F2 C20 C21 C22 109.4(6) . . . . ?
F2 C20 C21 F1 3.9(7) . . . . ?
F2 C20 C21 F4 -104.2(11) . . . . ?
C23 N3 C35 C36 -154.70(17) . . . . ?
C23 N3 C35 C39 26.3(3) . . . . ?
C23 N3 C34 C29 -0.5(2) . . . . ?
C23 N3 C34 C33 -177.6(2) . . . . ?
C23 C28 C29 C34 1.1(2) . . . . ?
C23 C28 C29 C30 -178.3(2) . . . . ?
C23 C28 C27 C26 1.4(3) . . . . ?
C23 C24 C25 C26 -0.8(4) . . . . ?
C34 N3 C35 C36 32.0(3) . . . . ?
C34 N3 C35 C39 -146.99(18) . . . . ?
C34 N3 C23 C28 1.2(2) . . . . ?
C34 N3 C23 C24 -173.0(2) . . . . ?
C34 C29 C30 C31 0.8(3) . . . . ?
C34 C33 C32 C31 -1.0(3) . . . . ?
C37 N4 C40 C41 140.15(19) . . . . ?
C37 N4 C40 C44 -42.4(3) . . . . ?
C37 N4 C38 C39 5.5(3) . . . . ?
C61 C57 C58 C59 3.5(3) . . . . ?
C62 N6 C59 C58 175.00(18) . . . . ?
C62 N6 C60 C61 -174.67(17) . . . . ?
C62 C66 C65 F11 116.0(2) . . . . ?
C62 C66 C65 F10 -125.7(2) . . . . ?
C62 C66 C65 C64 -4.1(3) . . . . ?
C36 C35 C39 C38 -7.5(3) . . . . ?
C40 N4 C37 C36 172.60(17) . . . . ?
C40 N4 C38 C39 -172.36(17) . . . . ?
C40 C41 C42 F8 -124.16(19) . . . . ?
C40 C41 C42 F5 117.5(2) . . . . ?
C40 C41 C42 C43 -3.6(2) . . . . ?
C40 C44 C43 F7 116.32(19) . . . . ?
C40 C44 C43 F6 -127.0(2) . . . . ?
C40 C44 C43 C42 -2.8(2) . . . . ?
C59 N6 C62 C63 179.65(19) . . . . ?
C59 N6 C62 C66 1.6(3) . . . . ?
C59 N6 C60 C61 2.0(3) . . . . ?
C60 N6 C62 C63 -3.7(3) . . . . ?
C60 N6 C62 C66 178.23(18) . . . . ?
C60 N6 C59 C58 -1.7(3) . . . . ?
C60 C61 C57 N5 175.74(17) . . . . ?
C60 C61 C57 C58 -3.1(3) . . . . ?
C57 N5 C45 C50 173.63(17) . . . . ?
C57 N5 C45 C46 -3.5(3) . . . . ?
C57 N5 C56 C51 -173.23(17) . . . . ?
C57 N5 C56 C55 11.2(3) . . . . ?
C57 C61 C60 N6 0.5(3) . . . . ?
C38 N4 C37 C36 -5.3(3) . . . . ?
C38 N4 C40 C41 -42.0(3) . . . . ?
C38 N4 C40 C44 135.47(19) . . . . ?
C16 N2 C18 C19 165.43(18) . . . . ?
C16 N2 C18 C22 -16.4(3) . . . . ?
C16 N2 C15 C14 -1.5(3) . . . . ?
C45 N5 C57 C61 40.2(3) . . . . ?
C45 N5 C57 C58 -140.98(19) . . . . ?
C45 N5 C56 C51 0.7(2) . . . . ?
C45 N5 C56 C55 -174.9(2) . . . . ?
C45 C50 C51 C56 0.7(2) . . . . ?
C45 C50 C51 C52 179.7(2) . . . . ?
C45 C50 C49 C48 -0.2(3) . . . . ?
C45 C46 C47 C48 -0.1(4) . . . . ?
C41 C40 C44 O4 179.4(2) . . . . ?
C41 C40 C44 C43 0.6(2) . . . . ?
C41 C42 C43 F7 -115.17(19) . . . . ?
C41 C42 C43 F6 127.1(2) . . . . ?
C41 C42 C43 C44 3.9(2) . . . . ?
C44 C40 C41 O3 -177.4(2) . . . . ?
C44 C40 C41 C42 1.9(2) . . . . ?
C28 C23 C24 C25 3.3(3) . . . . ?
C28 C29 C30 C31 -179.9(2) . . . . ?
C28 C27 C26 C25 1.1(4) . . . . ?
C15 N2 C18 C19 -16.1(3) . . . . ?
C15 N2 C18 C22 162.14(19) . . . . ?
C15 N2 C16 C17 1.3(3) . . . . ?
C39 C35 C36 C37 7.7(3) . . . . ?
C56 N5 C57 C61 -147.04(19) . . . . ?
C56 N5 C57 C58 31.8(3) . . . . ?
C56 N5 C45 C50 -0.2(2) . . . . ?
C56 N5 C45 C46 -177.4(2) . . . . ?
C56 C51 C52 C53 0.7(3) . . . . ?
C56 C55 C54 C53 -0.8(3) . . . . ?
C50 C45 C46 C47 1.9(3) . . . . ?
C50 C51 C52 C53 -178.2(2) . . . . ?
C50 C49 C48 C47 1.9(4) . . . . ?
C12 N1 C13 C14 35.3(3) . . . . ?
C12 N1 C13 C17 -145.59(19) . . . . ?
C12 N1 C1 C6 -2.1(2) . . . . ?
C12 N1 C1 C2 -178.3(2) . . . . ?
C12 C7 C8 C9 1.2(3) . . . . ?
C12 C11 C10 C9 -0.9(3) . . . . ?
C29 C34 C33 C32 3.4(3) . . . . ?
C29 C28 C27 C26 -175.0(2) . . . . ?
C29 C30 C31 C32 1.7(4) . . . . ?
C14 C13 C17 C16 -1.8(3) . . . . ?
C1 N1 C13 C14 -135.3(2) . . . . ?
C1 N1 C13 C17 43.7(3) . . . . ?
C1 N1 C12 C7 1.0(2) . . . . ?
C1 N1 C12 C11 -173.7(2) . . . . ?
C1 C6 C7 C12 -1.6(2) . . . . ?
C1 C6 C7 C8 175.3(2) . . . . ?
C1 C6 C5 C4 -0.3(3) . . . . ?
C1 C2 C3 C4 -0.2(4) . . . . ?
C51 C56 C55 C54 4.0(3) . . . . ?
C51 C50 C49 C48 -178.7(2) . . . . ?
C51 C52 C53 C54 2.5(3) . . . . ?
C17 C13 C14 C15 1.7(3) . . . . ?
C19 C18 C22 O2 179.3(2) . . . . ?
C19 C18 C22 C21 0.2(3) . . . . ?
C19 C20 C21 C22 -10.3(6) . . . . ?
C19 C20 C21 F1 -115.8(6) . . . . ?
C19 C20 C21 F4 136.1(9) . . . . ?
C22 C18 C19 O1 178.1(2) . . . . ?
C22 C18 C19 C20 -6.6(4) . . . . ?
C22 C18 C19 C20A 1.2(8) . . . . ?
C22 C21 C20A C19 2.1(12) . . . . ?
C22 C21 C20A F3A -114.4(11) . . . . ?
C22 C21 C20A F2A 124.2(12) . . . . ?
C6 C1 C2 C3 0.5(3) . . . . ?
C6 C7 C8 C9 -175.4(2) . . . . ?
C6 C5 C4 C3 0.5(4) . . . . ?
C63 C62 C66 O6 -171.7(3) . . . . ?
C63 C62 C66 C65 7.5(3) . . . . ?
C63 C64 C65 F11 -119.7(2) . . . . ?
C63 C64 C65 F10 120.7(2) . . . . ?
C63 C64 C65 C66 -0.4(2) . . . . ?
C66 C62 C63 O5 172.2(3) . . . . ?
C66 C62 C63 C64 -7.8(2) . . . . ?
C7 C12 C11 C10 1.6(3) . . . . ?
C7 C6 C5 C4 -179.1(2) . . . . ?
C7 C8 C9 C10 -0.6(4) . . . . ?
C33 C34 C29 C28 177.11(18) . . . . ?
C33 C34 C29 C30 -3.4(3) . . . . ?
C33 C32 C31 C30 -1.6(4) . . . . ?
C24 C23 C28 C29 173.45(18) . . . . ?
C24 C23 C28 C27 -3.7(3) . . . . ?
C49 C50 C51 C56 179.4(2) . . . . ?
C49 C50 C51 C52 -1.6(4) . . . . ?
C49 C48 C47 C46 -1.8(4) . . . . ?
C55 C56 C51 C50 175.15(18) . . . . ?
C55 C56 C51 C52 -4.0(3) . . . . ?
C55 C54 C53 C52 -2.4(4) . . . . ?
C46 C45 C50 C51 177.12(18) . . . . ?
C46 C45 C50 C49 -1.8(3) . . . . ?
C11 C12 C7 C6 175.60(18) . . . . ?
C11 C12 C7 C8 -1.8(3) . . . . ?
C11 C10 C9 C8 0.4(4) . . . . ?
C2 C1 C6 C7 178.88(18) . . . . ?
C2 C1 C6 C5 -0.3(3) . . . . ?
C2 C3 C4 C5 -0.3(4) . . . . ?
C27 C28 C29 C34 177.9(2) . . . . ?
C27 C28 C29 C30 -1.5(4) . . . . ?
C27 C26 C25 C24 -1.5(4) . . . . ?
C65 C64 C63 O5 -175.2(2) . . . . ?
C65 C64 C63 C62 4.8(2) . . . . ?
C5 C6 C7 C12 177.4(2) . . . . ?
C5 C6 C7 C8 -5.7(4) . . . . ?
F1A C21 C20A C19 -143.0(10) . . . . ?
F1A C21 C20A F3A 100.5(13) . . . . ?
F1A C21 C20A F2A -20.9(16) . . . . ?
F4A C21 C20A C19 108.1(10) . . . . ?
F4A C21 C20A F3A -8.4(11) . . . . ?
F4A C21 C20A F2A -129.8(12) . . . . ?
